data_7043709
loop_
_publ_author_name
'Chand, Santanu'
'Elahi, Syed Meheboob'
'Pal, Arun'
'Das, Madhab C.'

_publ_section_title
;
 A new set of Cd(ii)-coordination polymers with mixed ligands of
 dicarboxylate and pyridyl substituted diaminotriazine: selective sorption
 towards CO2 and cationic dyes
;
_journal_name_full 'Dalton Trans.'
_journal_paper_doi 10.1039/C7DT01657C
_journal_year 2017
_chemical_formula_sum 'C30 H42 Cd N14 O10'
_chemical_formula_weight 871.17
_space_group_crystal_system monoclinic
_space_group_IT_number 14
_space_group_name_Hall '-P 2ybc'
_space_group_name_H-M_alt 'P 1 21/c 1'
_symmetry_space_group_name_Hall '-P 2ybc'
_symmetry_space_group_name_H-M 'P 1 21/c 1'
_atom_sites_solution_hydrogens mixed
_audit_creation_method SHELXL-2014/7
_audit_update_record
;
2017-03-28 deposited with the CCDC.
2017-07-19 downloaded from the CCDC.
;
_cell_angle_alpha 90
_cell_angle_beta 104.469(2)
_cell_angle_gamma 90
_cell_formula_units_Z 2
_cell_length_a 11.2961(7)
_cell_length_b 23.8537(15)
_cell_length_c 7.1245(5)
_cell_measurement_reflns_used 366
_cell_measurement_temperature 298(2)
_cell_measurement_theta_max 24.9
_cell_measurement_theta_min 1.7
_cell_volume 1858.8(2)
_computing_cell_refinement 'SAINT 6.45 ( Bruker, 2003)'
_computing_data_collection 'SMART 5.628 (Bruker, 2003)'
_computing_data_reduction 'SAINT 6.45  (Bruker, 2003)'
_computing_molecular_graphics 'Diamond 2.1e'
_computing_structure_refinement 'SHELXL-2014/7 (Sheldrick, 2014)'
_computing_structure_solution SIR-97
_diffrn_ambient_temperature 298(2)
_diffrn_measured_fraction_theta_full 0.993
_diffrn_measured_fraction_theta_max 0.993
_diffrn_measurement_device_type 'Bruker SMART APEX'
_diffrn_measurement_method /w-scans
_diffrn_radiation_type MoK\a
_diffrn_radiation_wavelength 0.71073
_diffrn_reflns_av_R_equivalents 0.0385
_diffrn_reflns_av_unetI/netI 0.0240
_diffrn_reflns_Laue_measured_fraction_full 0.993
_diffrn_reflns_Laue_measured_fraction_max 0.993
_diffrn_reflns_limit_h_max 13
_diffrn_reflns_limit_h_min -13
_diffrn_reflns_limit_k_max 28
_diffrn_reflns_limit_k_min -28
_diffrn_reflns_limit_l_max 8
_diffrn_reflns_limit_l_min -8
_diffrn_reflns_number 20956
_diffrn_reflns_point_group_measured_fraction_full 0.993
_diffrn_reflns_point_group_measured_fraction_max 0.993
_diffrn_reflns_theta_full 24.872
_diffrn_reflns_theta_max 24.872
_diffrn_reflns_theta_min 1.707
_exptl_absorpt_coefficient_mu 0.662
_exptl_absorpt_correction_T_max 0.961
_exptl_absorpt_correction_T_min 0.931
_exptl_absorpt_correction_type empirical
_exptl_absorpt_process_details SADABS
_exptl_crystal_colour colorless
_exptl_crystal_density_diffrn 1.556
_exptl_crystal_description block
_exptl_crystal_F_000 896
_exptl_crystal_size_max 0.12
_exptl_crystal_size_mid 0.09
_exptl_crystal_size_min 0.06
_refine_diff_density_max 0.625
_refine_diff_density_min -0.521
_refine_diff_density_rms 0.075
_refine_ls_extinction_method none
_refine_ls_goodness_of_fit_ref 1.062
_refine_ls_hydrogen_treatment mixed
_refine_ls_matrix_type full
_refine_ls_number_parameters 282
_refine_ls_number_reflns 3207
_refine_ls_number_restraints 0
_refine_ls_restrained_S_all 1.062
_refine_ls_R_factor_all 0.0347
_refine_ls_R_factor_gt 0.0294
_refine_ls_shift/su_max 0.000
_refine_ls_shift/su_mean 0.000
_refine_ls_structure_factor_coef Fsqd
_refine_ls_weighting_details 'w=1/[\s^2^(Fo^2^)+(0.0314P)^2^+3.1633P] where P=(Fo^2^+2Fc^2^)/3'
_refine_ls_weighting_scheme calc
_refine_ls_wR_factor_gt 0.0735
_refine_ls_wR_factor_ref 0.0767
_reflns_Friedel_coverage 0.000
_reflns_number_gt 2808
_reflns_number_total 3207
_reflns_threshold_expression 'I > 2\s(I)'
_cod_data_source_file c7dt01657c2.cif
_cod_data_source_block CP2
_cod_database_code 7043709
_shelx_shelxl_version_number 2014/7
_shelx_space_group_comment
;
The symmetry employed for this shelxl refinement is uniquely defined
by the following loop, which should always be used as a source of
symmetry information in preference to the above space-group names.
They are only intended as comments.
;

loop_
_space_group_symop_operation_xyz
'x, y, z'
'-x, y+1/2, -z+1/2'
'-x, -y, -z'
'x, -y-1/2, z-1/2'

loop_
_atom_site_label
_atom_site_type_symbol
_atom_site_fract_x
_atom_site_fract_y
_atom_site_fract_z
_atom_site_U_iso_or_equiv
_atom_site_adp_type
_atom_site_occupancy
_atom_site_site_symmetry_order
_atom_site_calc_flag
_atom_site_refinement_flags_posn
_atom_site_refinement_flags_adp
_atom_site_refinement_flags_occupancy
Cd1 Cd 0.0000 0.0000 0.0000 0.01203(10) Uani 1 2 d S . P
O1 O 0.18792(16) 0.01351(8) 0.2021(3) 0.0166(4) Uani 1 1 d . . .
OW1 O 0.09565(19) -0.00364(8) -0.2584(3) 0.0153(4) Uani 1 1 d . . .
O2 O 0.31052(18) 0.00494(8) 0.0000(3) 0.0212(4) Uani 1 1 d . . .
N1 N 0.0278(2) -0.09611(9) 0.0509(3) 0.0154(5) Uani 1 1 d . . .
C6 C 0.0715(2) -0.27453(11) 0.0948(4) 0.0143(5) Uani 1 1 d . . .
C5 C 0.1313(2) -0.11933(11) 0.1592(4) 0.0172(6) Uani 1 1 d . . .
H5 H 0.1932 -0.0957 0.2257 0.021 Uiso 1 1 calc R U .
O3 O 0.47920(19) -0.30215(9) 0.5302(3) 0.0313(5) Uani 1 1 d . . .
N2 N -0.0265(2) -0.30415(9) 0.0059(3) 0.0149(5) Uani 1 1 d . . .
C1 C -0.0612(2) -0.13127(11) -0.0393(4) 0.0165(6) Uani 1 1 d . . .
H1 H -0.1336 -0.1161 -0.1139 0.020 Uiso 1 1 calc R U .
N3 N 0.1798(2) -0.29431(9) 0.1941(3) 0.0157(5) Uani 1 1 d . . .
N4 N 0.0934(2) -0.38580(9) 0.1184(3) 0.0161(5) Uani 1 1 d . . .
C14 C 0.6624(3) -0.22488(15) 0.5038(5) 0.0327(8) Uani 1 1 d . . .
H14A H 0.7072 -0.1909 0.5000 0.049 Uiso 1 1 calc R U .
H14B H 0.7056 -0.2476 0.6101 0.049 Uiso 1 1 calc R U .
H14C H 0.6542 -0.2450 0.3845 0.049 Uiso 1 1 calc R U .
C15 C 0.4615(3) -0.25103(13) 0.5390(4) 0.0260(7) Uani 1 1 d . . .
H15 H 0.3856 -0.2396 0.5538 0.031 Uiso 1 1 calc R U .
N7 N 0.5416(2) -0.21144(10) 0.5292(4) 0.0264(6) Uani 1 1 d . . .
N5 N -0.1030(2) -0.39280(11) -0.0695(4) 0.0200(5) Uani 1 1 d . . .
C10 C 0.3996(2) 0.00380(10) 0.3395(4) 0.0147(5) Uani 1 1 d . . .
N6 N 0.2883(2) -0.37365(11) 0.3110(4) 0.0204(5) Uani 1 1 d . . .
C3 C 0.0578(2) -0.21236(11) 0.0814(4) 0.0145(6) Uani 1 1 d . . .
OW2 O 0.6777(2) -0.37694(11) 0.6102(4) 0.0384(6) Uani 1 1 d . . .
C8 C 0.1844(2) -0.35109(11) 0.2058(4) 0.0165(6) Uani 1 1 d . . .
C12 C 0.4816(3) -0.00093(11) 0.6856(4) 0.0182(6) Uani 1 1 d . . .
H12 H 0.4693 -0.0016 0.8098 0.022 Uiso 1 1 calc R U .
C9 C 0.2915(2) 0.00786(10) 0.1669(4) 0.0139(6) Uani 1 1 d . . .
C4 C 0.1497(2) -0.17636(11) 0.1759(4) 0.0166(6) Uani 1 1 d . . .
H4 H 0.2233 -0.1906 0.2499 0.020 Uiso 1 1 calc R U .
C2 C -0.0506(3) -0.18862(11) -0.0267(4) 0.0169(6) Uani 1 1 d . . .
H2 H -0.1152 -0.2114 -0.0896 0.020 Uiso 1 1 calc R U .
C11 C 0.3827(3) 0.00293(11) 0.5271(4) 0.0181(6) Uani 1 1 d . . .
H11 H 0.3041 0.0050 0.5453 0.022 Uiso 1 1 calc R U .
C13 C 0.5131(4) -0.15225(14) 0.5405(6) 0.0451(10) Uani 1 1 d . . .
H13A H 0.5823 -0.1301 0.5307 0.068 Uiso 1 1 calc R U .
H13B H 0.4441 -0.1428 0.4362 0.068 Uiso 1 1 calc R U .
H13C H 0.4941 -0.1447 0.6621 0.068 Uiso 1 1 calc R U .
C7 C -0.0097(2) -0.36036(11) 0.0188(4) 0.0155(6) Uani 1 1 d . . .
H2W2 H 0.661(4) -0.413(2) 0.577(6) 0.069(14) Uiso 1 1 d . . .
H1W2 H 0.613(4) -0.3572(18) 0.584(6) 0.052(13) Uiso 1 1 d . . .
H1W1 H 0.092(3) -0.0374(18) -0.309(6) 0.047(11) Uiso 1 1 d . . .
H2W1 H 0.167(4) 0.0001(13) -0.187(6) 0.033(10) Uiso 1 1 d . . .
H5B H -0.170(3) -0.3785(13) -0.144(4) 0.019(8) Uiso 1 1 d . . .
H6B H 0.345(3) -0.3524(14) 0.380(5) 0.028(9) Uiso 1 1 d . . .
H5A H -0.091(3) -0.4277(15) -0.082(5) 0.028(9) Uiso 1 1 d . . .
H6A H 0.292(3) -0.4080(16) 0.329(5) 0.027(9) Uiso 1 1 d . . .

loop_
_atom_site_aniso_label
_atom_site_aniso_U_11
_atom_site_aniso_U_22
_atom_site_aniso_U_33
_atom_site_aniso_U_23
_atom_site_aniso_U_13
_atom_site_aniso_U_12
Cd1 0.01011(15) 0.01047(15) 0.01389(16) 0.00001(10) -0.00005(10) 0.00068(10)
O1 0.0123(10) 0.0185(10) 0.0178(10) -0.0019(8) 0.0016(8) 0.0010(7)
OW1 0.0148(11) 0.0132(10) 0.0159(10) -0.0026(8) 0.0004(8) 0.0001(8)
O2 0.0157(10) 0.0324(12) 0.0143(10) 0.0019(8) 0.0017(8) -0.0013(8)
N1 0.0156(12) 0.0162(11) 0.0147(12) 0.0000(9) 0.0044(9) 0.0017(9)
C6 0.0169(14) 0.0155(13) 0.0122(13) 0.0007(10) 0.0071(11) -0.0004(11)
C5 0.0164(14) 0.0162(13) 0.0178(14) -0.0014(11) 0.0020(11) -0.0022(11)
O3 0.0225(12) 0.0225(12) 0.0429(14) -0.0014(10) -0.0029(10) 0.0019(9)
N2 0.0168(12) 0.0140(11) 0.0138(12) -0.0003(9) 0.0039(10) -0.0003(9)
C1 0.0146(14) 0.0176(14) 0.0163(14) 0.0009(11) 0.0019(11) 0.0029(11)
N3 0.0177(12) 0.0133(11) 0.0158(12) 0.0020(9) 0.0038(10) 0.0001(9)
N4 0.0185(12) 0.0124(11) 0.0171(12) 0.0015(9) 0.0036(10) 0.0004(9)
C14 0.0275(18) 0.043(2) 0.0267(18) 0.0031(15) 0.0052(14) -0.0030(14)
C15 0.0219(16) 0.0294(17) 0.0241(16) -0.0007(13) 0.0007(13) 0.0021(13)
N7 0.0317(14) 0.0225(13) 0.0258(14) -0.0012(11) 0.0090(11) 0.0009(11)
N5 0.0205(14) 0.0119(13) 0.0248(14) -0.0020(10) 0.0004(11) -0.0001(10)
C10 0.0140(13) 0.0113(12) 0.0178(14) 0.0021(10) 0.0020(11) 0.0000(10)
N6 0.0204(14) 0.0113(13) 0.0271(14) 0.0007(11) 0.0014(11) 0.0015(10)
C3 0.0178(14) 0.0159(13) 0.0112(13) 0.0016(10) 0.0061(11) 0.0003(11)
OW2 0.0270(13) 0.0276(13) 0.0529(16) -0.0073(12) -0.0042(11) 0.0055(11)
C8 0.0201(15) 0.0170(14) 0.0136(14) 0.0001(11) 0.0065(11) 0.0002(11)
C12 0.0174(14) 0.0235(14) 0.0138(14) 0.0014(11) 0.0041(11) -0.0003(11)
C9 0.0153(14) 0.0076(12) 0.0173(14) 0.0007(10) 0.0015(11) -0.0020(10)
C4 0.0153(14) 0.0174(14) 0.0151(14) 0.0018(11) 0.0002(11) 0.0018(11)
C2 0.0161(14) 0.0173(14) 0.0169(14) -0.0009(11) 0.0032(11) -0.0027(11)
C11 0.0123(13) 0.0234(14) 0.0188(14) 0.0012(11) 0.0041(11) 0.0005(11)
C13 0.066(3) 0.0246(18) 0.053(2) -0.0030(16) 0.030(2) -0.0006(17)
C7 0.0195(14) 0.0143(13) 0.0135(14) 0.0004(10) 0.0056(11) -0.0008(11)

loop_
_atom_type_symbol
_atom_type_description
_atom_type_scat_dispersion_real
_atom_type_scat_dispersion_imag
_atom_type_scat_source
C C 0.0033 0.0016 'International Tables Vol C Tables 4.2.6.8 and 6.1.1.4'
H H 0.0000 0.0000 'International Tables Vol C Tables 4.2.6.8 and 6.1.1.4'
N N 0.0061 0.0033 'International Tables Vol C Tables 4.2.6.8 and 6.1.1.4'
O O 0.0106 0.0060 'International Tables Vol C Tables 4.2.6.8 and 6.1.1.4'
Cd Cd -0.8075 1.2024 'International Tables Vol C Tables 4.2.6.8 and 6.1.1.4'

loop_
_geom_angle_atom_site_label_1
_geom_angle_atom_site_label_2
_geom_angle_atom_site_label_3
_geom_angle
_geom_angle_site_symmetry_1
_geom_angle_site_symmetry_3
O1 Cd1 O1 180.0 3 .
O1 Cd1 N1 88.43(7) 3 3
O1 Cd1 N1 91.57(7) . 3
O1 Cd1 N1 91.57(7) 3 .
O1 Cd1 N1 88.43(7) . .
N1 Cd1 N1 180.0 3 .
O1 Cd1 OW1 92.17(7) 3 .
O1 Cd1 OW1 87.83(7) . .
N1 Cd1 OW1 89.14(7) 3 .
N1 Cd1 OW1 90.86(7) . .
O1 Cd1 OW1 87.83(7) 3 3
O1 Cd1 OW1 92.17(7) . 3
N1 Cd1 OW1 90.86(7) 3 3
N1 Cd1 OW1 89.14(7) . 3
OW1 Cd1 OW1 180.0 . 3
C9 O1 Cd1 128.65(17) . .
Cd1 OW1 H1W1 112(2) . .
Cd1 OW1 H2W1 95(3) . .
H1W1 OW1 H2W1 106(3) . .
C1 N1 C5 117.1(2) . .
C1 N1 Cd1 118.96(17) . .
C5 N1 Cd1 123.85(17) . .
N2 C6 N3 127.3(2) . .
N2 C6 C3 115.8(2) . .
N3 C6 C3 116.8(2) . .
N1 C5 C4 123.1(2) . .
N1 C5 H5 118.5 . .
C4 C5 H5 118.5 . .
C6 N2 C7 114.0(2) . .
N1 C1 C2 123.2(3) . .
N1 C1 H1 118.4 . .
C2 C1 H1 118.4 . .
C6 N3 C8 113.6(2) . .
C8 N4 C7 115.3(2) . .
N7 C14 H14A 109.5 . .
N7 C14 H14B 109.5 . .
H14A C14 H14B 109.5 . .
N7 C14 H14C 109.5 . .
H14A C14 H14C 109.5 . .
H14B C14 H14C 109.5 . .
O3 C15 N7 125.4(3) . .
O3 C15 H15 117.3 . .
N7 C15 H15 117.3 . .
C15 N7 C13 121.8(3) . .
C15 N7 C14 121.6(3) . .
C13 N7 C14 116.6(3) . .
C7 N5 H5B 121(2) . .
C7 N5 H5A 119(2) . .
H5B N5 H5A 117(3) . .
C11 C10 C12 119.1(3) . 3_656
C11 C10 C9 120.4(2) . .
C12 C10 C9 120.5(2) 3_656 .
C8 N6 H6B 120(2) . .
C8 N6 H6A 119(2) . .
H6B N6 H6A 119(3) . .
C4 C3 C2 117.7(2) . .
C4 C3 C6 122.1(2) . .
C2 C3 C6 120.2(2) . .
H2W2 OW2 H1W2 111(4) . .
N6 C8 N4 118.3(2) . .
N6 C8 N3 116.7(2) . .
N4 C8 N3 125.0(2) . .
C11 C12 C10 120.4(3) . 3_656
C11 C12 H12 119.8 . .
C10 C12 H12 119.8 3_656 .
O2 C9 O1 125.2(2) . .
O2 C9 C10 118.1(2) . .
O1 C9 C10 116.6(2) . .
C5 C4 C3 119.5(2) . .
C5 C4 H4 120.3 . .
C3 C4 H4 120.3 . .
C1 C2 C3 119.4(3) . .
C1 C2 H2 120.3 . .
C3 C2 H2 120.3 . .
C12 C11 C10 120.5(3) . .
C12 C11 H11 119.7 . .
C10 C11 H11 119.7 . .
N7 C13 H13A 109.5 . .
N7 C13 H13B 109.5 . .
H13A C13 H13B 109.5 . .
N7 C13 H13C 109.5 . .
H13A C13 H13C 109.5 . .
H13B C13 H13C 109.5 . .
N5 C7 N4 117.7(2) . .
N5 C7 N2 117.5(2) . .
N4 C7 N2 124.7(2) . .

loop_
_geom_bond_atom_site_label_1
_geom_bond_atom_site_label_2
_geom_bond_distance
_geom_bond_site_symmetry_2
Cd1 O1 2.2705(18) 3
Cd1 O1 2.2705(18) .
Cd1 N1 2.330(2) 3
Cd1 N1 2.330(2) .
Cd1 OW1 2.3578(19) .
Cd1 OW1 2.3579(19) 3
O1 C9 1.263(3) .
OW1 H1W1 0.88(4) .
OW1 H2W1 0.85(4) .
O2 C9 1.263(3) .
N1 C1 1.344(3) .
N1 C5 1.348(3) .
C6 N2 1.333(3) .
C6 N3 1.337(3) .
C6 C3 1.492(4) .
C5 C4 1.377(4) .
C5 H5 0.9300 .
O3 C15 1.240(4) .
N2 C7 1.354(3) .
C1 C2 1.374(4) .
C1 H1 0.9300 .
N3 C8 1.357(3) .
N4 C8 1.345(3) .
N4 C7 1.347(3) .
C14 N7 1.457(4) .
C14 H14A 0.9600 .
C14 H14B 0.9600 .
C14 H14C 0.9600 .
C15 N7 1.322(4) .
C15 H15 0.9300 .
N7 C13 1.455(4) .
N5 C7 1.332(4) .
N5 H5B 0.88(3) .
N5 H5A 0.85(4) .
C10 C11 1.397(4) .
C10 C12 1.399(4) 3_656
C10 C9 1.504(4) .
N6 C8 1.338(4) .
N6 H6B 0.87(4) .
N6 H6A 0.83(4) .
C3 C4 1.386(4) .
C3 C2 1.394(4) .
OW2 H2W2 0.89(5) .
OW2 H1W2 0.85(4) .
C12 C11 1.379(4) .
C12 C10 1.399(4) 3_656
C12 H12 0.9300 .
C4 H4 0.9300 .
C2 H2 0.9300 .
C11 H11 0.9300 .
C13 H13A 0.9600 .
C13 H13B 0.9600 .
C13 H13C 0.9600 .

loop_
_geom_torsion_atom_site_label_1
_geom_torsion_atom_site_label_2
_geom_torsion_atom_site_label_3
_geom_torsion_atom_site_label_4
_geom_torsion
_geom_torsion_site_symmetry_1
C1 N1 C5 C4 1.8(4) .
Cd1 N1 C5 C4 -174.9(2) .
N3 C6 N2 C7 -1.1(4) .
C3 C6 N2 C7 179.0(2) .
C5 N1 C1 C2 -0.5(4) .
Cd1 N1 C1 C2 176.4(2) .
N2 C6 N3 C8 -2.1(4) .
C3 C6 N3 C8 177.9(2) .
O3 C15 N7 C13 179.9(3) .
O3 C15 N7 C14 0.8(5) .
N2 C6 C3 C4 176.3(2) .
N3 C6 C3 C4 -3.6(4) .
N2 C6 C3 C2 -2.8(4) .
N3 C6 C3 C2 177.2(2) .
C7 N4 C8 N6 178.5(2) .
C7 N4 C8 N3 -2.4(4) .
C6 N3 C8 N6 -176.9(2) .
C6 N3 C8 N4 3.9(4) .
Cd1 O1 C9 O2 16.0(4) .
Cd1 O1 C9 C10 -163.36(15) .
C11 C10 C9 O2 -175.6(2) .
C12 C10 C9 O2 4.5(3) 3_656
C11 C10 C9 O1 3.8(3) .
C12 C10 C9 O1 -176.1(2) 3_656
N1 C5 C4 C3 -1.4(4) .
C2 C3 C4 C5 -0.3(4) .
C6 C3 C4 C5 -179.5(2) .
N1 C1 C2 C3 -1.2(4) .
C4 C3 C2 C1 1.6(4) .
C6 C3 C2 C1 -179.3(2) .
C10 C12 C11 C10 0.2(4) 3_656
C12 C10 C11 C12 -0.2(4) 3_656
C9 C10 C11 C12 179.8(2) .
C8 N4 C7 N5 -179.6(2) .
C8 N4 C7 N2 -1.3(4) .
C6 N2 C7 N5 -178.8(2) .
C6 N2 C7 N4 2.9(4) .
